data_4117044
loop_
_publ_author_name
'Giuliano Bandoli'
'Paola A. Caputo'
'Francesco P. Intini'
'Maria F. Sivo'
'Giovanni Natile'

_publ_section_title
;
 Synthesis and X-ray Structural Characterization of Two Unbridged
 Diplatinum(III) Compounds: cis- and
 trans-Bis[bis(1-imino-1-methoxyethane)trichloroplatinum(III)]. Transient
 Species in the Oxidation of Platinum(II) to Platinum(IV)
;
_journal_name_full 'Journal of the American Chemical Society'
_journal_page_first 10370
_journal_page_last 10376
_journal_paper_doi 10.1021/ja964170g
_journal_volume 119
_journal_year 1997
_chemical_formula_structural 'C12 H28 Cl6 N4 O4 Pt2 . C6H6 '
_chemical_formula_sum 'C18 H34 Cl6 N4 O4 Pt2'
_chemical_formula_weight 973.37
_chemical_name_systematic
; 
 ? 
;
_space_group_IT_number 14
_symmetry_space_group_name_Hall '-P 2yn'
_symmetry_space_group_name_H-M 'P 1 21/n 1'
_atom_sites_solution_hydrogens geom
_atom_sites_solution_primary direct
_atom_sites_solution_secondary difmap
_audit_creation_method SHELXL
_cell_angle_alpha 90.00
_cell_angle_beta 110.98(4)
_cell_angle_gamma 90.00
_cell_formula_units_Z 4
_cell_length_a 13.372(7)
_cell_length_b 12.838(8)
_cell_length_c 18.645(12)
_cell_measurement_reflns_used 25
_cell_measurement_temperature 293(2)
_cell_measurement_theta_max 13
_cell_measurement_theta_min 8
_cell_volume 2989(3)
_computing_cell_refinement 'R3 diffractometer software '
_computing_data_collection 'R3 diffractometer software '
_computing_data_reduction 'R3 diffractometer software '
_computing_molecular_graphics SHELXTL/PC
_computing_publication_material 'SHELXTL/PC (CIFTAB in SHELXL-93) '
_computing_structure_refinement 'SHELXL-93 (Sheldrick, 1993)'
_computing_structure_solution 'SHELXS-86 (Sheldrick, 1990)'
_diffrn_ambient_temperature 293(2)
_diffrn_measurement_device 'Siemens Nicolet R3m/V diffractometer '
_diffrn_measurement_method 'omega scans '
_diffrn_radiation_monochromator graphite
_diffrn_radiation_source 'fine-focus sealed tube'
_diffrn_radiation_type MoK\a
_diffrn_radiation_wavelength 0.71073
_diffrn_reflns_av_R_equivalents 0.0898
_diffrn_reflns_av_sigmaI/netI 0.1190
_diffrn_reflns_limit_h_max 0
_diffrn_reflns_limit_h_min -12
_diffrn_reflns_limit_k_max 0
_diffrn_reflns_limit_k_min -12
_diffrn_reflns_limit_l_max 17
_diffrn_reflns_limit_l_min -16
_diffrn_reflns_number 2914
_diffrn_reflns_theta_max 20.04
_diffrn_reflns_theta_min 2.32
_diffrn_standards_decay_% 12
_diffrn_standards_interval_count 150
_diffrn_standards_number 2
_exptl_absorpt_coefficient_mu 9.918
_exptl_absorpt_correction_type No
_exptl_crystal_colour yellow
_exptl_crystal_density_diffrn 2.163
_exptl_crystal_description parallelepipeds
_exptl_crystal_F_000 1840
_exptl_crystal_size_max 0.30
_exptl_crystal_size_mid 0.16
_exptl_crystal_size_min 0.12
_refine_diff_density_max 1.461
_refine_diff_density_min -3.131
_refine_diff_density_rms 0.228
_refine_ls_extinction_method none
_refine_ls_goodness_of_fit_all 0.687
_refine_ls_goodness_of_fit_obs 0.811
_refine_ls_matrix_type full
_refine_ls_number_parameters 185
_refine_ls_number_reflns 2694
_refine_ls_number_restraints 0
_refine_ls_restrained_S_all 0.761
_refine_ls_restrained_S_obs 0.811
_refine_ls_R_factor_all 0.1131
_refine_ls_R_factor_obs 0.0536
_refine_ls_shift/esd_max -0.025
_refine_ls_shift/esd_mean 0.001
_refine_ls_structure_factor_coef Fsqd
_refine_ls_weighting_details 'w=1/[\s^2^(Fo^2^)+(0.1000P)^2^+0.0000P] where P=(Fo^2^+2Fc^2^)/3'
_refine_ls_weighting_scheme calc
_refine_ls_wR_factor_all 0.1600
_refine_ls_wR_factor_obs 0.1238
_reflns_number_observed 1454
_reflns_number_total 2761
_reflns_observed_criterion >2sigma(I)
_cod_data_source_file ja964170g_1.cif
_cod_data_source_block cis-3.C6H6
_cod_depositor_comments
;
The following automatic conversions were performed:

'_refine_ls_weighting_scheme' value 'calc
w=1/[\s^2^(Fo^2^)+(0.1000P)^2^+0.0000P] where P=(Fo^2^+2Fc^2^)/3' was
changed to 'calc'. New tag '_refine_ls_weighting_details' was
created. The value of the new tag was set to
'w=1/[\s^2^(Fo^2^)+(0.1000P)^2^+0.0000P] where P=(Fo^2^+2Fc^2^)/3'.

Automatic conversion script
Id: cif_fix_values 3143 2015-03-26 13:38:13Z robertas 
;
_cod_original_cell_volume 2988.6(21)
_cod_database_code 4117044

loop_
_symmetry_equiv_pos_as_xyz
'x, y, z'
'-x+1/2, y+1/2, -z+1/2'
'-x, -y, -z'
'x-1/2, -y-1/2, z-1/2'

loop_
_atom_site_aniso_label
_atom_site_aniso_U_11
_atom_site_aniso_U_22
_atom_site_aniso_U_33
_atom_site_aniso_U_23
_atom_site_aniso_U_13
_atom_site_aniso_U_12
Pt1 0.0267(8) 0.0274(7) 0.0303(7) 0.0010(6) 0.0131(6) 0.0015(6)
Pt2 0.0236(8) 0.0330(7) 0.0302(8) 0.0016(6) 0.0086(6) -0.0003(6)
Cl1 0.024(5) 0.051(5) 0.050(5) 0.005(4) 0.003(4) -0.003(4)
Cl2 0.038(5) 0.038(4) 0.032(4) 0.008(4) 0.013(4) 0.005(4)
Cl3 0.049(5) 0.029(4) 0.052(5) -0.008(4) 0.030(4) 0.003(4)
Cl4 0.048(5) 0.045(5) 0.056(5) 0.006(4) 0.023(4) 0.008(4)
Cl5 0.028(5) 0.057(5) 0.031(4) -0.005(4) 0.004(4) -0.012(4)
Cl6 0.029(5) 0.073(6) 0.033(4) -0.004(4) 0.007(4) -0.003(4)
O1 0.037(13) 0.051(13) 0.036(12) 0.022(11) -0.003(10) -0.017(10)
O2 0.037(13) 0.044(12) 0.045(13) -0.028(11) 0.014(10) -0.005(10)
O3 0.064(15) 0.014(10) 0.080(16) 0.013(10) 0.032(13) 0.003(10)
O4 0.016(11) 0.109(18) 0.032(12) -0.026(12) 0.004(10) -0.009(12)

loop_
_atom_site_label
_atom_site_type_symbol
_atom_site_fract_x
_atom_site_fract_y
_atom_site_fract_z
_atom_site_U_iso_or_equiv
_atom_site_thermal_displace_type
_atom_site_occupancy
_atom_site_calc_flag
_atom_site_refinement_flags
Pt1 Pt 0.60278(8) 0.22462(8) 0.26181(6) 0.0273(4) Uani 1 d .
Pt2 Pt 0.39213(9) 0.20767(8) 0.25195(6) 0.0292(4) Uani 1 d .
Cl1 Cl 0.7904(6) 0.2342(6) 0.2677(4) 0.045(2) Uani 1 d .
Cl2 Cl 0.6610(6) 0.1395(5) 0.3799(4) 0.036(2) Uani 1 d .
Cl3 Cl 0.5932(6) 0.0671(5) 0.1976(4) 0.040(2) Uani 1 d .
Cl4 Cl 0.3570(6) 0.3797(6) 0.2104(5) 0.049(2) Uani 1 d .
Cl5 Cl 0.3373(5) 0.1549(6) 0.1245(4) 0.040(2) Uani 1 d .
Cl6 Cl 0.2043(6) 0.1814(6) 0.2402(4) 0.046(2) Uani 1 d .
O1 O 0.5100(14) 0.4212(14) 0.0656(10) 0.046(5) Uani 1 d .
O2 O 0.6535(14) 0.5081(14) 0.3923(10) 0.042(5) Uani 1 d .
O3 O 0.4651(16) -0.0932(13) 0.3524(12) 0.051(6) Uani 1 d .
O4 O 0.4633(13) 0.3372(17) 0.4760(10) 0.053(6) Uani 1 d .
N1 N 0.5469(16) 0.2957(16) 0.1609(11) 0.033(6) Uiso 1 d .
N2 N 0.6061(17) 0.3674(16) 0.3167(12) 0.033(6) Uiso 1 d .
N3 N 0.4265(18) 0.0560(17) 0.2826(13) 0.039(6) Uiso 1 d .
N4 N 0.4433(17) 0.2539(17) 0.3640(12) 0.038(6) Uiso 1 d .
C1 C 0.5724(20) 0.3858(18) 0.1374(14) 0.023(6) Uiso 1 d .
C2 C 0.6587(23) 0.4561(22) 0.1763(16) 0.043(8) Uiso 1 d .
C3 C 0.4142(24) 0.3678(22) 0.0149(17) 0.050(9) Uiso 1 d .
C4 C 0.6736(21) 0.4152(20) 0.3680(15) 0.029(7) Uiso 1 d .
C5 C 0.7854(23) 0.3800(22) 0.4166(16) 0.045(8) Uiso 1 d .
C6 C 0.5519(26) 0.5548(24) 0.3540(18) 0.056(9) Uiso 1 d .
C7 C 0.4233(21) -0.0018(21) 0.3398(15) 0.031(7) Uiso 1 d .
C8 C 0.3756(24) 0.0287(23) 0.3959(17) 0.051(9) Uiso 1 d .
C9 C 0.5135(27) -0.1409(27) 0.3044(20) 0.067(10) Uiso 1 d .
C10 C 0.4040(25) 0.3171(24) 0.4037(18) 0.051(9) Uiso 1 d .
C11 C 0.3028(23) 0.3782(22) 0.3736(16) 0.045(8) Uiso 1 d .
C12 C 0.5660(28) 0.2863(26) 0.5165(19) 0.069(10) Uiso 1 d .
C13 C 0.2848(19) 0.6734(21) -0.0137(15) 0.098(13) Uiso 1 d G
C14 C 0.3016(20) 0.7690(23) -0.0425(11) 0.090(12) Uiso 1 d G
C15 C 0.3808(23) 0.8356(16) 0.0032(16) 0.101(13) Uiso 1 d G
C16 C 0.4432(18) 0.8066(19) 0.0777(15) 0.101(14) Uiso 1 d G
C17 C 0.4263(19) 0.7110(21) 0.1065(11) 0.072(10) Uiso 1 d G
C18 C 0.3471(22) 0.6444(15) 0.0608(16) 0.091(12) Uiso 1 d G
H1 H 0.4910 0.2610 0.1200 0.090 Uiso 1 d .
H2 H 0.5390 0.3970 0.2920 0.090 Uiso 1 d .
H3 H 0.4760 0.0280 0.2600 0.090 Uiso 1 d .
H4 H 0.4990 0.2210 0.3940 0.090 Uiso 1 d .

loop_
_atom_type_symbol
_atom_type_description
_atom_type_scat_dispersion_real
_atom_type_scat_dispersion_imag
_atom_type_scat_source
C C 0.0033 0.0016 'International Tables Vol C Tables 4.2.6.8 and 6.1.1.4'
H H 0.0000 0.0000 'International Tables Vol C Tables 4.2.6.8 and 6.1.1.4'
N N 0.0061 0.0033 'International Tables Vol C Tables 4.2.6.8 and 6.1.1.4'
O O 0.0106 0.0060 'International Tables Vol C Tables 4.2.6.8 and 6.1.1.4'
Cl Cl 0.1484 0.1585 'International Tables Vol C Tables 4.2.6.8 and 6.1.1.4'
Pt Pt -1.7033 8.3905 'International Tables Vol C Tables 4.2.6.8 and 6.1.1.4'

loop_
_geom_angle_atom_site_label_1
_geom_angle_atom_site_label_2
_geom_angle_atom_site_label_3
_geom_angle
N2 Pt1 N1 89.8(8)
N2 Pt1 Cl2 90.4(6)
N1 Pt1 Cl2 177.6(6)
N2 Pt1 Cl3 178.0(6)
N1 Pt1 Cl3 88.8(6)
Cl2 Pt1 Cl3 91.0(2)
N2 Pt1 Cl1 95.2(6)
N1 Pt1 Cl1 92.9(6)
Cl2 Pt1 Cl1 89.5(2)
Cl3 Pt1 Cl1 86.3(3)
N2 Pt1 Pt2 86.8(6)
N1 Pt1 Pt2 86.8(6)
Cl2 Pt1 Pt2 90.8(2)
Cl3 Pt1 Pt2 91.7(2)
Cl1 Pt1 Pt2 178.0(2)
N3 Pt2 N4 91.8(9)
N3 Pt2 Cl5 88.0(7)
N4 Pt2 Cl5 178.9(6)
N3 Pt2 Cl4 176.3(6)
N4 Pt2 Cl4 91.0(6)
Cl5 Pt2 Cl4 89.1(3)
N3 Pt2 Cl6 90.8(6)
N4 Pt2 Cl6 95.1(6)
Cl5 Pt2 Cl6 86.0(2)
Cl4 Pt2 Cl6 91.3(3)
N3 Pt2 Pt1 86.2(6)
N4 Pt2 Pt1 87.1(6)
Cl5 Pt2 Pt1 91.8(2)
Cl4 Pt2 Pt1 91.5(2)
Cl6 Pt2 Pt1 176.4(2)
C1 O1 C3 124.1(20)
C6 O2 C4 118.6(22)
C9 O3 C7 123.1(23)
C10 O4 C12 123.3(23)
C1 N1 Pt1 131.5(18)
C4 N2 Pt1 134.8(20)
C7 N3 Pt2 134.4(18)
C10 N4 Pt2 134.0(20)
O1 C1 C2 112.4(21)
O1 C1 N1 118.2(22)
C2 C1 N1 129.5(25)
N2 C4 O2 122.2(25)
N2 C4 C5 127.9(26)
O2 C4 C5 109.8(23)
N3 C7 O3 121.7(24)
N3 C7 C8 125.5(25)
O3 C7 C8 112.8(24)
N4 C10 O4 118.4(27)
N4 C10 C11 126.8(28)
O4 C10 C11 114.5(26)
C14 C13 C18 120.0
C15 C14 C13 120.0
C14 C15 C16 120.0
C17 C16 C15 120.0
C16 C17 C18 120.0
C17 C18 C13 120.0

loop_
_geom_bond_atom_site_label_1
_geom_bond_atom_site_label_2
_geom_bond_distance
Pt1 N2 2.09(2)
Pt1 N1 1.98(2)
Pt1 Cl2 2.328(7)
Pt1 Cl3 2.330(7)
Pt1 Cl1 2.474(7)
Pt1 Pt2 2.765(2)
Pt2 N3 2.03(2)
Pt2 N4 2.04(2)
Pt2 Cl5 2.323(7)
Pt2 Cl4 2.331(8)
Pt2 Cl6 2.465(7)
O1 C1 1.38(3)
O1 C3 1.46(3)
O2 C6 1.42(3)
O2 C4 1.34(3)
O3 C9 1.42(4)
O3 C7 1.29(3)
O4 C10 1.32(3)
O4 C12 1.46(4)
N1 C1 1.32(3)
N2 C4 1.22(3)
N3 C7 1.31(3)
N4 C10 1.33(3)
C1 C2 1.44(3)
C4 C5 1.51(4)
C7 C8 1.46(4)
C10 C11 1.49(4)
C13 C14 1.39
C13 C18 1.39
C14 C15 1.39
C15 C16 1.39
C16 C17 1.39
C17 C18 1.39
